data_9002842
loop_
_publ_author_name
'Redhammer, G. J.'
'Roth, G.'

_publ_section_title
;
 Single-crystal structure refinements and crystal chemistry of
 synthetic trioctahedral micas KM3(Al,Si)4O10(OH)2, where
 M = Ni, Mg, Co, Fe, Al
 Sample: Sdp#3
;
_journal_name_full 'American Mineralogist'
_journal_page_first 1464
_journal_page_last 1476
_journal_volume 87
_journal_year 2002
_chemical_formula_sum
;Al2.1 Cl0.02 F0.1 Fe2.12 H1.88 K0.89 Mg0.06 Mn0.12 Na0.04 O11.88 Si2.48
 Ti0.03
;
_chemical_name_mineral Siderophyllite
_space_group_IT_number 12
_symmetry_space_group_name_Hall '-C 2y'
_symmetry_space_group_name_H-M 'C 1 2/m 1'
_cell_angle_alpha 90
_cell_angle_beta 100.250
_cell_angle_gamma 90
_cell_length_a 5.3710
_cell_length_b 9.3020
_cell_length_c 10.2560
_cell_formula_units_Z 2
_cell_volume 504.223
_database_code_amcsd 0002931
_exptl_crystal_density_diffrn 3.191
_cod_original_formula_sum 'Al2.1 Si2.48 Fe2.12 Mg.06 Mn.12 Ti.03 K.89 Na.04 O11.88 F.1 Cl.02 H1.88'
_cod_database_code 9002842

loop_
_space_group_symop_operation_xyz
x,y,z
1/2+x,1/2+y,z
x,-y,z
1/2+x,1/2-y,z
-x,y,-z
1/2-x,1/2+y,-z
-x,-y,-z
1/2-x,1/2-y,-z

loop_
_atom_site_aniso_label
_atom_site_aniso_U_11
_atom_site_aniso_U_22
_atom_site_aniso_U_33
_atom_site_aniso_U_12
_atom_site_aniso_U_13
_atom_site_aniso_U_23
AlT 0.01120 0.01330 0.01680 -0.00010 0.00420 -0.00010
SiT 0.01120 0.01330 0.01680 -0.00010 0.00420 -0.00010
FeT 0.01120 0.01330 0.01680 -0.00010 0.00420 -0.00010
MgM1 0.01010 0.01110 0.01830 0.00000 0.00460 0.00000
FeM1 0.01010 0.01110 0.01830 0.00000 0.00460 0.00000
AlM1 0.01010 0.01110 0.01830 0.00000 0.00460 0.00000
MnM1 0.01010 0.01110 0.01830 0.00000 0.00460 0.00000
TiM1 0.01010 0.01110 0.01830 0.00000 0.00460 0.00000
MgM2 0.00970 0.01230 0.01860 0.00000 0.00390 0.00000
FeM2 0.00970 0.01230 0.01860 0.00000 0.00390 0.00000
AlM2 0.00970 0.01230 0.01860 0.00000 0.00390 0.00000
MnM2 0.00970 0.01230 0.01860 0.00000 0.00390 0.00000
TiM2 0.00970 0.01230 0.01860 0.00000 0.00390 0.00000
K 0.03670 0.04030 0.03020 0.00000 0.00590 0.00000
Na 0.03670 0.04030 0.03020 0.00000 0.00590 0.00000
O1 0.02190 0.02920 0.02320 -0.00300 0.00720 -0.00620
O2 0.02720 0.02050 0.02420 0.00000 0.00090 0.00000
O3 0.02110 0.01900 0.02050 0.00050 0.00460 -0.00070
F4 0.01840 0.03060 0.02170 0.00000 0.00400 0.00000
Cl4 0.01840 0.03060 0.02170 0.00000 0.00400 0.00000
O4 0.01840 0.03060 0.02170 0.00000 0.00400 0.00000

loop_
_atom_site_label
_atom_site_fract_x
_atom_site_fract_y
_atom_site_fract_z
_atom_site_occupancy
_atom_site_U_iso_or_equiv
AlT 0.57587 0.16692 0.22617 0.36000 0.01355
SiT 0.57587 0.16692 0.22617 0.62000 0.01355
FeT 0.57587 0.16692 0.22617 0.02000 0.01355
MgM1 0.00000 0.50000 0.50000 0.02000 0.01292
FeM1 0.00000 0.50000 0.50000 0.68000 0.01292
AlM1 0.00000 0.50000 0.50000 0.22000 0.01292
MnM1 0.00000 0.50000 0.50000 0.04000 0.01292
TiM1 0.00000 0.50000 0.50000 0.01000 0.01292
MgM2 0.00000 0.83133 0.50000 0.02000 0.01343
FeM2 0.00000 0.83133 0.50000 0.68000 0.01343
AlM2 0.00000 0.83133 0.50000 0.22000 0.01343
MnM2 0.00000 0.83133 0.50000 0.04000 0.01343
TiM2 0.00000 0.83133 0.50000 0.01000 0.01343
K 0.00000 0.00000 0.00000 0.89000 0.03572
Na 0.00000 0.00000 0.00000 0.04000 0.03572
O1 0.82850 0.22801 0.17015 1.00000 0.02444
O2 0.51258 0.00000 0.17127 1.00000 0.02444
O3 0.63295 0.16808 0.39273 1.00000 0.02014
F4 0.12562 0.00000 0.39761 0.05000 0.02356
Cl4 0.12562 0.00000 0.39761 0.01000 0.02356
O4 0.12562 0.00000 0.39761 0.94000 0.02356
H 0.10000 0.00000 0.32400 0.94000 0.02976

loop_
_cod_related_entry_id
_cod_related_entry_database
_cod_related_entry_code
1 AMCSD 0002931
